data_1529118
loop_
_publ_author_name
'Flemstroem, A.'
'Hirsch, T.K.'
'Lidin, S.'
'Eriksson, L.'

_publ_section_title
;
 The structures of X2 ((Mo6 Cl8) Cl6) * n(H2 O), X= N H4, K, Rb, Cs
;
_journal_name_full 'Solid State Sciences'
_journal_page_first 509
_journal_page_last 517
_journal_volume 6
_journal_year 2004
_chemical_formula_sum 'Cl14 H10 Mo6 N2 O'
_chemical_name_systematic '(N H4)2 ((Mo Cl)6 Cl8) (H2 O)'
_space_group_IT_number 9
_symmetry_space_group_name_Hall 'I -2ya'
_symmetry_space_group_name_H-M 'I 1 a 1'
_cell_angle_alpha 90
_cell_angle_beta 92.94
_cell_angle_gamma 90
_cell_formula_units_Z 4
_cell_length_a 9.173
_cell_length_b 14.986
_cell_length_c 17.505
_cell_volume 2403.185
_citation_journal_id_ASTM SSSCFJ
_cod_data_source_file Flemstroem_SSSCFJ_2004_89.cif
_cod_data_source_block H10Cl14Mo6N2O1
_cod_original_sg_symbol_Hall 'C -2yc (x+z,y,-x)'
_cod_original_formula_sum 'H10 Cl14 Mo6 N2 O1'
_cod_database_code 1529118

loop_
_symmetry_equiv_pos_as_xyz
x,y,z
x+1/2,-y,z
x+1/2,y+1/2,z+1/2
x+1,-y+1/2,z+1/2

loop_
_atom_site_label
_atom_site_type_symbol
_atom_site_fract_x
_atom_site_fract_y
_atom_site_fract_z
_atom_site_occupancy
_atom_site_U_iso_or_equiv
Cl11 Cl-1 0.0556 0.1153 0.4377 1 0.0
Cl1 Cl-1 0.5045 0.179 0.1634 1 0.0
Cl2 Cl-1 0.4973 0.8214 0.8359 1 0.0
O1 O-2 0.2045 0.6762 0.499 1 0.0
Cl10 Cl-1 0.7484 -0.0034 0.8758 1 0.0
Cl13 Cl-1 0.6745 0.1874 0.3498 1 0.0
H5 H+1 0.4129 0.0018 0.0343 1 0.0
Mo1 Mo+2 0.2504 0.14436 0.1969 1 0.0
Cl14 Cl-1 0.3261 0.8109 0.6477 1 0.0
Mo2 Mo+2 0.74979 0.85593 0.80312 1 0.0
Cl8 Cl-1 0.8425 0.7719 -0.0816 1 0.0
H10 H+1 0.203 0.713 0.454 1 0.0
H9 H+1 0.214 0.719 0.542 1 0.0
Cl6 Cl-1 0.6575 -0.0693 0.6847 1 0.0
Mo5 Mo+2 0.0676 0.27595 0.20733 1 0.0
Mo4 Mo+2 0.8349 0.80651 0.6698 1 0.0
H2 H+1 0.2915 0.581 -0.0435 1 0.0
Mo6 Mo+2 -0.0658 0.72366 0.79338 1 0.0
N1 N-3 0.25 0.5571 0.0038 1 0.0
H7 H+1 0.5791 -0.0445 0.0352 1 0.0
Mo3 Mo+2 0.1659 0.19291 0.33072 1 0.0
H3 H+1 0.2927 0.5963 0.0514 1 0.0
Cl3 Cl-1 -0.0015 0.1212 0.2349 1 0.0
Cl7 Cl-1 0.1551 0.2261 0.084 1 0.0
Cl4 Cl-1 0.0041 0.8792 0.764 1 0.0
Cl9 Cl-1 0.2539 0.0055 0.1261 1 0.0
H1 H+1 0.2899 0.4909 0.0152 1 0.0
N2 N-3 0.4873 -0.0307 -0.0003 1 0.0
Cl5 Cl-1 0.3446 0.0714 0.3176 1 0.0
H8 H+1 0.4349 -0.0864 -0.0213 1 0.0
Cl12 Cl-1 -0.0594 0.8844 0.5626 1 0.0
H6 H+1 0.5183 0.0095 -0.0431 1 0.0
H4 H+1 0.1412 0.5586 0.0046 1 0.0
